data_7704734
loop_
_publ_author_name
'Huse, Kevin'
'Weinert, Hanns'
'W\"olper, Christoph'
'Schulz, Stephan'

_publ_section_title
;
 Electronic effect of a perfluorinated \b-diketiminate ligand on the
 bonding nature of copper carbonyl complexes.
;
_journal_issue 28
_journal_name_full 'Dalton transactions (Cambridge, England : 2003)'
_journal_page_first 9773
_journal_page_last 9780
_journal_paper_doi 10.1039/d0dt01943g
_journal_volume 49
_journal_year 2020
_chemical_formula_sum 'C41 H8 F34 N4 Zn'
_chemical_formula_weight 1267.88
_space_group_crystal_system orthorhombic
_space_group_IT_number 54
_space_group_name_Hall '-P 2a 2ac'
_space_group_name_H-M_alt 'P c c a'
_atom_sites_solution_hydrogens geom
_atom_sites_solution_primary direct
_atom_sites_solution_secondary difmap
_audit_creation_method SHELXL-2017/1
_audit_update_record
;
2020-04-01 deposited with the CCDC.	2020-06-30 downloaded from the CCDC.
;
_cell_angle_alpha 90
_cell_angle_beta 90
_cell_angle_gamma 90
_cell_formula_units_Z 4
_cell_length_a 17.9728(15)
_cell_length_b 11.5328(9)
_cell_length_c 20.5039(17)
_cell_measurement_reflns_used 9978
_cell_measurement_temperature 100(2)
_cell_measurement_theta_max 24.85
_cell_measurement_theta_min 2.32
_cell_volume 4250.0(6)
_computing_cell_refinement 'BRUKER APEX2(v2009.5-1)'
_computing_data_collection 'BRUKER APEX2(v2009.5-1)'
_computing_data_reduction 'BRUKER APEX2(v2009.5-1)'
_computing_molecular_graphics 'ORTEP/PLATON (Spek)'
_computing_publication_material 'BRUKER AXS SHELXTL (c) 2008 / Vers. 2008/4'
_computing_structure_refinement 'SHELXL-2017/1 (Sheldrick, 2017)'
_computing_structure_solution 'BRUKER APEX2(v2009.5-1)'
_diffrn_ambient_temperature 100(2)
_diffrn_detector_area_resol_mean 512
_diffrn_measured_fraction_theta_full 0.998
_diffrn_measured_fraction_theta_max 0.999
_diffrn_measurement_device_type 'Bruker D8 KAPPA II (APEX II detector)'
_diffrn_measurement_method 'Data collection strategy APEX 2/COSMO'
_diffrn_radiation_monochromator 'Triumph Goebel mirror'
_diffrn_radiation_source 'fine-focus sealed tube'
_diffrn_radiation_type MoK\a
_diffrn_radiation_wavelength 0.71073
_diffrn_reflns_av_R_equivalents 0.0846
_diffrn_reflns_av_unetI/netI 0.0555
_diffrn_reflns_Laue_measured_fraction_full 0.998
_diffrn_reflns_Laue_measured_fraction_max 0.999
_diffrn_reflns_limit_h_max 18
_diffrn_reflns_limit_h_min -23
_diffrn_reflns_limit_k_max 15
_diffrn_reflns_limit_k_min -14
_diffrn_reflns_limit_l_max 26
_diffrn_reflns_limit_l_min -27
_diffrn_reflns_number 68269
_diffrn_reflns_point_group_measured_fraction_full 0.998
_diffrn_reflns_point_group_measured_fraction_max 0.999
_diffrn_reflns_theta_full 25.242
_diffrn_reflns_theta_max 28.282
_diffrn_reflns_theta_min 1.766
_exptl_absorpt_coefficient_mu 0.769
_exptl_absorpt_correction_T_max 0.75
_exptl_absorpt_correction_T_min 0.69
_exptl_absorpt_correction_type multi-scan
_exptl_absorpt_process_details
; 
 SADABS
 R.H. Blessing, Acta Cryst. (1995) A51 33-38 
;
_exptl_crystal_colour orange
_exptl_crystal_density_diffrn 1.982
_exptl_crystal_description tablet
_exptl_crystal_F_000 2472
_exptl_crystal_size_max 0.103
_exptl_crystal_size_mid 0.094
_exptl_crystal_size_min 0.051
_refine_diff_density_max 0.624
_refine_diff_density_min -0.421
_refine_diff_density_rms 0.083
_refine_ls_extinction_method none
_refine_ls_goodness_of_fit_ref 1.028
_refine_ls_hydrogen_treatment constr
_refine_ls_matrix_type full
_refine_ls_number_parameters 394
_refine_ls_number_reflns 5287
_refine_ls_number_restraints 15
_refine_ls_restrained_S_all 1.027
_refine_ls_R_factor_all 0.0915
_refine_ls_R_factor_gt 0.0397
_refine_ls_shift/su_max 0.000
_refine_ls_shift/su_mean 0.000
_refine_ls_structure_factor_coef Fsqd
_refine_ls_weighting_details 'w=1/[\s^2^(Fo^2^)+(0.0261P)^2^+6.1908P] where P=(Fo^2^+2Fc^2^)/3'
_refine_ls_weighting_scheme calc
_refine_ls_wR_factor_gt 0.0737
_refine_ls_wR_factor_ref 0.0914
_reflns_Friedel_coverage 0.000
_reflns_number_gt 3363
_reflns_number_total 5287
_reflns_threshold_expression 'I > 2\s(I)'
_cod_data_source_file d0dt01943g2.cif
_cod_data_source_block kh_v078m
_cod_depositor_comments
;
The following automatic conversions were performed:

data item '_atom_sites_solution_secondary' value 'diffmap' was
changed to 'difmap'.

Automatic conversion script
Id: cif_fix_values 7556 2019-12-06 15:28:31Z antanas 

 Adding full bibliography for 7704732--7704736.cif.
;
_cod_database_code 7704734
_shelx_shelxl_version_number 2017/1
_shelx_space_group_comment
;
The symmetry employed for this shelxl refinement is uniquely defined
by the following loop, which should always be used as a source of
symmetry information in preference to the above space-group names.
They are only intended as comments.
;
_shelx_estimated_absorpt_t_min 0.925
_shelx_estimated_absorpt_t_max 0.962

loop_
_space_group_symop_operation_xyz
'x, y, z'
'-x+1/2, -y, z'
'-x, y, -z+1/2'
'x+1/2, -y, -z+1/2'
'-x, -y, -z'
'x-1/2, y, -z'
'x, -y, z-1/2'
'-x-1/2, y, z-1/2'

loop_
_atom_site_label
_atom_site_type_symbol
_atom_site_fract_x
_atom_site_fract_y
_atom_site_fract_z
_atom_site_U_iso_or_equiv
_atom_site_adp_type
_atom_site_occupancy
_atom_site_site_symmetry_order
_atom_site_calc_flag
_atom_site_refinement_flags_posn
_atom_site_refinement_flags_adp
_atom_site_refinement_flags_occupancy
_atom_site_disorder_assembly
_atom_site_disorder_group
Zn1 Zn 0.000000 0.88545(4) 0.250000 0.01564(10) Uani 1 2 d S T P . .
F1 F 0.16795(10) 0.57772(13) 0.32153(8) 0.0308(4) Uani 1 1 d . . . . .
F2 F 0.25754(9) 0.69698(15) 0.30338(9) 0.0363(5) Uani 1 1 d . . . . .
F3 F 0.19844(10) 0.61983(14) 0.22407(8) 0.0310(4) Uani 1 1 d . . . . .
F4 F 0.16199(9) 0.75754(13) 0.39722(8) 0.0257(4) Uani 1 1 d . . . . .
F5 F 0.07424(10) 0.86085(14) 0.47805(8) 0.0300(4) Uani 1 1 d . . . . .
F6 F 0.16950(9) 0.96615(14) 0.45295(8) 0.0282(4) Uani 1 1 d . . . . .
F7 F 0.06006(9) 1.04066(13) 0.45635(8) 0.0250(4) Uani 1 1 d . . . . .
F8 F 0.23343(9) 0.87767(15) 0.19930(9) 0.0341(4) Uani 1 1 d . . . . .
F9 F 0.28266(11) 0.87234(17) 0.07546(11) 0.0527(6) Uani 1 1 d . . . . .
F10 F 0.19572(13) 0.77913(17) -0.01991(9) 0.0536(6) Uani 1 1 d . . . . .
F11 F 0.06063(11) 0.68920(17) 0.01092(9) 0.0477(5) Uani 1 1 d . . . . .
F12 F 0.01357(9) 0.68787(14) 0.13653(8) 0.0314(4) Uani 1 1 d . . . . .
F13 F 0.14671(8) 1.13718(13) 0.35553(8) 0.0256(4) Uani 1 1 d . . . . .
F14 F 0.11192(9) 1.36555(14) 0.36067(9) 0.0359(5) Uani 1 1 d . . . . .
F15 F -0.02886(10) 1.43629(14) 0.33575(10) 0.0417(5) Uani 1 1 d . . . . .
F16 F -0.13656(10) 1.27678(15) 0.31104(11) 0.0443(5) Uani 1 1 d . . . . .
F17 F -0.10360(8) 1.04885(14) 0.31146(9) 0.0323(4) Uani 1 1 d . . . . .
N1 N 0.09418(12) 0.79483(17) 0.23522(10) 0.0158(5) Uani 1 1 d . . . . .
N2 N 0.03834(11) 0.96717(18) 0.32871(11) 0.0172(5) Uani 1 1 d . . . . .
C1 C 0.13409(13) 0.7637(2) 0.28661(13) 0.0154(6) Uani 1 1 d . . . . .
C2 C 0.12417(14) 0.8118(2) 0.34859(13) 0.0171(6) Uani 1 1 d . . . . .
C3 C 0.08647(14) 0.9117(2) 0.36743(13) 0.0168(6) Uani 1 1 d . . . . .
C4 C 0.19085(15) 0.6639(2) 0.28362(14) 0.0210(6) Uani 1 1 d . . . . .
C5 C 0.09864(15) 0.9460(2) 0.43903(14) 0.0212(6) Uani 1 1 d . . . . .
C6 C 0.12210(15) 0.7829(2) 0.17064(14) 0.0195(6) Uani 1 1 d . . . . .
C7 C 0.19064(16) 0.8296(2) 0.15322(15) 0.0268(7) Uani 1 1 d . . . . .
C8 C 0.21550(19) 0.8275(3) 0.08987(17) 0.0352(8) Uani 1 1 d . . . . .
C9 C 0.1724(2) 0.7808(3) 0.04229(16) 0.0369(9) Uani 1 1 d . . . . .
C10 C 0.10384(19) 0.7351(3) 0.05749(15) 0.0334(8) Uani 1 1 d . . . . .
C11 C 0.07925(15) 0.7354(2) 0.12138(15) 0.0239(6) Uani 1 1 d . . . . .
C12 C 0.02215(14) 1.0864(2) 0.33607(13) 0.0184(6) Uani 1 1 d . . . . .
C13 C 0.07600(15) 1.1709(2) 0.34666(14) 0.0199(6) Uani 1 1 d . . . . .
C14 C 0.05928(16) 1.2872(2) 0.34862(15) 0.0241(6) Uani 1 1 d . . . . .
C15 C -0.01236(17) 1.3230(2) 0.33643(15) 0.0281(7) Uani 1 1 d . . . . .
C16 C -0.06721(16) 1.2423(3) 0.32434(16) 0.0285(7) Uani 1 1 d . . . . .
C17 C -0.04969(15) 1.1264(2) 0.32443(15) 0.0236(6) Uani 1 1 d . . . . .
C1_1 C 0.3054(5) 0.5310(6) 0.0236(4) 0.0281(16) Uani 0.5 1 d D . P A -1
C2_1 C 0.2813(16) 0.510(2) 0.0864(7) 0.035(5) Uani 0.5 1 d D . P A -1
H2_1 H 0.313825 0.524787 0.121934 0.042 Uiso 0.5 1 calc R U P A -1
C3_1 C 0.2109(14) 0.469(2) 0.0982(8) 0.029(4) Uani 0.5 1 d D . P A -1
H3_1 H 0.195233 0.454727 0.141787 0.034 Uiso 0.5 1 calc R U P A -1
C4_1 C 0.1627(5) 0.4465(6) 0.0468(3) 0.0304(17) Uani 0.5 1 d D . P A -1
H4_1 H 0.114431 0.416072 0.054960 0.036 Uiso 0.5 1 calc R U P A -1
C5_1 C 0.1853(5) 0.4693(6) -0.0164(4) 0.0342(18) Uani 0.5 1 d D . P A -1
H5_1 H 0.152166 0.457503 -0.051818 0.041 Uiso 0.5 1 calc R U P A -1
C6_1 C 0.2571(11) 0.510(3) -0.0276(3) 0.032(3) Uani 0.5 1 d D . P A -1
H6_1 H 0.273254 0.522840 -0.071050 0.039 Uiso 0.5 1 calc R U P A -1
C7_1 C 0.3815(4) 0.5762(6) 0.0113(4) 0.0453(18) Uani 0.5 1 d . . P A -1
H7A_1 H 0.394647 0.563605 -0.034567 0.068 Uiso 0.5 1 calc R U P A -1
H7B_1 H 0.417067 0.535506 0.039297 0.068 Uiso 0.5 1 calc R U P A -1
H7C_1 H 0.382861 0.659400 0.020948 0.068 Uiso 0.5 1 calc R U P A -1

loop_
_atom_site_aniso_label
_atom_site_aniso_U_11
_atom_site_aniso_U_22
_atom_site_aniso_U_33
_atom_site_aniso_U_23
_atom_site_aniso_U_13
_atom_site_aniso_U_12
Zn1 0.01295(18) 0.01728(19) 0.0167(2) 0.000 -0.00228(19) 0.000
F1 0.0463(11) 0.0182(8) 0.0280(10) 0.0063(7) 0.0004(8) 0.0044(8)
F2 0.0179(8) 0.0349(10) 0.0563(13) -0.0040(9) -0.0084(8) 0.0073(7)
F3 0.0436(10) 0.0270(9) 0.0223(9) -0.0029(8) 0.0013(8) 0.0157(8)
F4 0.0327(9) 0.0252(8) 0.0192(9) 0.0012(7) -0.0087(7) 0.0082(7)
F5 0.0436(10) 0.0267(9) 0.0197(9) 0.0055(7) 0.0045(8) 0.0000(8)
F6 0.0271(9) 0.0337(9) 0.0240(9) -0.0043(8) -0.0108(8) -0.0013(8)
F7 0.0313(9) 0.0237(8) 0.0199(9) -0.0033(7) 0.0023(7) 0.0032(7)
F8 0.0262(9) 0.0345(10) 0.0416(11) -0.0016(9) 0.0059(8) -0.0103(8)
F9 0.0496(12) 0.0497(12) 0.0587(14) 0.0187(11) 0.0339(11) 0.0003(10)
F10 0.0858(16) 0.0521(12) 0.0228(11) 0.0103(9) 0.0226(11) 0.0321(12)
F11 0.0636(13) 0.0561(12) 0.0233(11) -0.0146(9) -0.0134(10) 0.0283(11)
F12 0.0253(9) 0.0360(9) 0.0329(10) -0.0117(8) -0.0074(8) 0.0056(7)
F13 0.0181(8) 0.0245(8) 0.0340(10) -0.0019(7) 0.0013(7) -0.0035(6)
F14 0.0331(10) 0.0209(8) 0.0538(13) -0.0058(8) 0.0116(9) -0.0103(7)
F15 0.0477(11) 0.0169(8) 0.0605(14) 0.0004(9) 0.0101(10) 0.0063(8)
F16 0.0306(10) 0.0306(10) 0.0718(15) -0.0053(10) -0.0098(10) 0.0145(8)
F17 0.0198(8) 0.0249(9) 0.0523(12) -0.0086(8) -0.0092(8) 0.0012(7)
N1 0.0157(10) 0.0154(10) 0.0163(13) 0.0006(9) 0.0012(9) 0.0015(9)
N2 0.0155(11) 0.0171(11) 0.0190(13) -0.0008(10) -0.0026(9) 0.0002(9)
C1 0.0105(11) 0.0145(12) 0.0213(15) 0.0014(11) -0.0005(11) -0.0028(10)
C2 0.0160(12) 0.0182(13) 0.0171(15) 0.0043(11) -0.0045(11) 0.0005(10)
C3 0.0174(12) 0.0179(13) 0.0150(14) -0.0001(11) 0.0011(11) -0.0066(10)
C4 0.0235(14) 0.0176(13) 0.0220(16) 0.0003(12) -0.0019(12) 0.0021(11)
C5 0.0229(14) 0.0207(14) 0.0199(16) -0.0004(12) -0.0009(12) -0.0006(12)
C6 0.0240(14) 0.0166(13) 0.0180(15) 0.0028(12) 0.0025(12) 0.0060(11)
C7 0.0283(15) 0.0237(15) 0.0285(18) 0.0065(13) 0.0082(14) 0.0045(13)
C8 0.0405(18) 0.0283(17) 0.037(2) 0.0104(16) 0.0154(16) 0.0078(14)
C9 0.055(2) 0.0346(18) 0.0213(18) 0.0094(15) 0.0156(16) 0.0244(17)
C10 0.050(2) 0.0323(17) 0.0175(17) -0.0013(14) -0.0092(15) 0.0215(16)
C11 0.0230(14) 0.0242(14) 0.0246(17) -0.0006(13) -0.0001(13) 0.0089(12)
C12 0.0203(13) 0.0174(13) 0.0175(15) -0.0026(11) 0.0002(11) 0.0014(10)
C13 0.0193(13) 0.0229(14) 0.0176(15) 0.0010(12) 0.0027(12) 0.0006(11)
C14 0.0273(15) 0.0194(14) 0.0257(17) -0.0011(12) 0.0055(13) -0.0042(12)
C15 0.0358(18) 0.0170(13) 0.0317(18) -0.0009(13) 0.0043(14) 0.0053(12)
C16 0.0236(15) 0.0277(16) 0.0342(19) -0.0036(14) -0.0016(13) 0.0073(13)
C17 0.0225(13) 0.0204(14) 0.0277(17) -0.0045(13) -0.0022(12) -0.0014(12)
C1_1 0.047(5) 0.018(3) 0.019(5) -0.002(4) -0.003(4) 0.004(3)
C2_1 0.062(8) 0.026(9) 0.018(6) 0.007(6) -0.005(5) 0.003(7)
C3_1 0.041(6) 0.025(8) 0.021(6) -0.001(5) -0.005(6) 0.004(5)
C4_1 0.047(5) 0.023(4) 0.021(4) -0.001(3) 0.003(4) 0.003(3)
C5_1 0.059(5) 0.029(4) 0.014(4) -0.004(3) -0.001(4) 0.007(4)
C6_1 0.052(8) 0.028(11) 0.017(3) -0.002(5) 0.014(6) 0.002(6)
C7_1 0.057(5) 0.034(4) 0.045(5) 0.009(4) 0.009(4) -0.008(3)

loop_
_atom_type_symbol
_atom_type_description
_atom_type_scat_dispersion_real
_atom_type_scat_dispersion_imag
_atom_type_scat_source
C C 0.0033 0.0016 'International Tables Vol C Tables 4.2.6.8 and 6.1.1.4'
N N 0.0061 0.0033 'International Tables Vol C Tables 4.2.6.8 and 6.1.1.4'
F F 0.0171 0.0103 'International Tables Vol C Tables 4.2.6.8 and 6.1.1.4'
Zn Zn 0.2839 1.4301 'International Tables Vol C Tables 4.2.6.8 and 6.1.1.4'
H H 0.0000 0.0000 'International Tables Vol C Tables 4.2.6.8 and 6.1.1.4'

loop_
_geom_angle_atom_site_label_1
_geom_angle_atom_site_label_2
_geom_angle_atom_site_label_3
_geom_angle
_geom_angle_site_symmetry_1
_geom_angle_site_symmetry_3
_geom_angle_publ_flag
N2 Zn1 N2 123.52(12) 3 . ?
N2 Zn1 N1 94.40(8) 3 3 ?
N2 Zn1 N1 114.51(9) . 3 ?
N2 Zn1 N1 114.51(9) 3 . ?
N2 Zn1 N1 94.40(8) . . ?
N1 Zn1 N1 117.42(12) 3 . ?
C1 N1 C6 121.5(2) . . ?
C1 N1 Zn1 118.46(17) . . ?
C6 N1 Zn1 119.16(16) . . ?
C3 N2 C12 122.4(2) . . ?
C3 N2 Zn1 118.57(17) . . ?
C12 N2 Zn1 118.40(17) . . ?
N1 C1 C2 123.1(2) . . ?
N1 C1 C4 122.0(2) . . ?
C2 C1 C4 114.7(2) . . ?
F4 C2 C3 114.9(2) . . ?
F4 C2 C1 114.8(2) . . ?
C3 C2 C1 130.0(2) . . ?
N2 C3 C2 123.1(2) . . ?
N2 C3 C5 122.4(2) . . ?
C2 C3 C5 114.2(2) . . ?
F2 C4 F1 108.5(2) . . ?
F2 C4 F3 107.4(2) . . ?
F1 C4 F3 106.5(2) . . ?
F2 C4 C1 111.9(2) . . ?
F1 C4 C1 109.3(2) . . ?
F3 C4 C1 113.0(2) . . ?
F6 C5 F5 108.3(2) . . ?
F6 C5 F7 107.3(2) . . ?
F5 C5 F7 105.6(2) . . ?
F6 C5 C3 112.8(2) . . ?
F5 C5 C3 109.6(2) . . ?
F7 C5 C3 112.9(2) . . ?
C11 C6 C7 117.3(3) . . ?
C11 C6 N1 121.4(2) . . ?
C7 C6 N1 120.9(3) . . ?
F8 C7 C8 119.2(3) . . ?
F8 C7 C6 119.2(3) . . ?
C8 C7 C6 121.6(3) . . ?
F9 C8 C9 120.4(3) . . ?
F9 C8 C7 119.5(3) . . ?
C9 C8 C7 120.1(3) . . ?
F10 C9 C8 120.7(3) . . ?
F10 C9 C10 119.3(3) . . ?
C8 C9 C10 120.0(3) . . ?
F11 C10 C9 120.6(3) . . ?
F11 C10 C11 119.4(3) . . ?
C9 C10 C11 120.0(3) . . ?
F12 C11 C10 120.1(3) . . ?
F12 C11 C6 118.9(3) . . ?
C10 C11 C6 121.0(3) . . ?
C13 C12 C17 116.1(2) . . ?
C13 C12 N2 123.7(2) . . ?
C17 C12 N2 119.7(2) . . ?
F13 C13 C14 119.1(2) . . ?
F13 C13 C12 118.5(2) . . ?
C14 C13 C12 122.4(3) . . ?
F14 C14 C15 119.7(2) . . ?
F14 C14 C13 120.8(3) . . ?
C15 C14 C13 119.5(3) . . ?
F15 C15 C14 120.1(3) . . ?
F15 C15 C16 119.9(3) . . ?
C14 C15 C16 120.0(3) . . ?
F16 C16 C17 120.2(3) . . ?
F16 C16 C15 120.2(3) . . ?
C17 C16 C15 119.5(3) . . ?
F17 C17 C16 118.8(2) . . ?
F17 C17 C12 118.8(2) . . ?
C16 C17 C12 122.4(3) . . ?
C2_1 C1_1 C6_1 118.6(13) . . ?
C2_1 C1_1 C7_1 120.6(13) . . ?
C6_1 C1_1 C7_1 120.8(9) . . ?
C3_1 C2_1 C1_1 121(2) . . ?
C2_1 C3_1 C4_1 120(2) . . ?
C5_1 C4_1 C3_1 119.5(13) . . ?
C4_1 C5_1 C6_1 119.4(8) . . ?
C1_1 C6_1 C5_1 121.1(9) . . ?

loop_
_geom_bond_atom_site_label_1
_geom_bond_atom_site_label_2
_geom_bond_distance
_geom_bond_site_symmetry_2
_geom_bond_publ_flag
Zn1 N2 1.992(2) 3 ?
Zn1 N2 1.992(2) . ?
Zn1 N1 2.012(2) 3 ?
Zn1 N1 2.012(2) . ?
F1 C4 1.327(3) . ?
F2 C4 1.322(3) . ?
F3 C4 1.330(3) . ?
F4 C2 1.359(3) . ?
F5 C5 1.340(3) . ?
F6 C5 1.326(3) . ?
F7 C5 1.341(3) . ?
F8 C7 1.339(4) . ?
F9 C8 1.346(4) . ?
F10 C9 1.342(4) . ?
F11 C10 1.340(4) . ?
F12 C11 1.338(3) . ?
F13 C13 1.341(3) . ?
F14 C14 1.331(3) . ?
F15 C15 1.340(3) . ?
F16 C16 1.336(3) . ?
F17 C17 1.345(3) . ?
N1 C1 1.324(3) . ?
N1 C6 1.423(3) . ?
N2 C3 1.337(3) . ?
N2 C12 1.413(3) . ?
C1 C2 1.398(4) . ?
C1 C4 1.540(4) . ?
C2 C3 1.391(4) . ?
C3 C5 1.536(4) . ?
C6 C11 1.383(4) . ?
C6 C7 1.391(4) . ?
C7 C8 1.374(4) . ?
C8 C9 1.357(5) . ?
C9 C10 1.377(5) . ?
C10 C11 1.382(4) . ?
C12 C13 1.391(4) . ?
C12 C17 1.392(4) . ?
C13 C14 1.376(4) . ?
C14 C15 1.375(4) . ?
C15 C16 1.378(4) . ?
C16 C17 1.374(4) . ?
C1_1 C2_1 1.380(11) . ?
C1_1 C6_1 1.383(11) . ?
C1_1 C7_1 1.485(11) . ?
C2_1 C3_1 1.375(9) . ?
C3_1 C4_1 1.389(12) . ?
C4_1 C5_1 1.383(8) . ?
C5_1 C6_1 1.390(13) . ?
